data_2004517
loop_
_publ_author_name
'Gainsford, G. J.'
'Lensink, C.'

_publ_contact_author
; Dr Graeme J. Gainsford
 Industrial Research Limited
 PO Box 31-310
 Lower Hutt
 New Zealand
;
_publ_section_title
;
 <i>N</i>-[2-(1-3<i>H</i>-Indenyl)ethyl]-<i>p</i>-toluenesulfonamide
;
_journal_issue 2
_journal_name_full 'Acta Crystallographica Section C'
_journal_page_first 472
_journal_page_last 474
_journal_paper_doi 10.1107/S0108270195013011
_journal_volume 52
_journal_year 1996
_chemical_formula_moiety 'C18 H19 N O2 S'
_chemical_formula_structural 'C72 H76 N4 O8 S4'
_chemical_formula_sum 'C18 H19 N O2 S'
_chemical_formula_weight 313.40
_chemical_name_systematic N-2-(1-indenyl)ethyl-toluenesulfonamide
_space_group_IT_number 14
_symmetry_cell_setting monoclinic
_symmetry_space_group_name_Hall '-P 2yn'
_symmetry_space_group_name_H-M 'P 1 21/n 1'
_audit_creation_method SHELXL
_cell_angle_alpha 90.00
_cell_angle_beta 93.65(2)
_cell_angle_gamma 90.00
_cell_formula_units_Z 4
_cell_length_a 12.681(7)
_cell_length_b 7.261(4)
_cell_length_c 16.654(9)
_cell_measurement_reflns_used 17
_cell_measurement_temperature 130(2)
_cell_measurement_theta_max 14.02
_cell_measurement_theta_min 4.9
_cell_volume 1530.3(15)
_computing_cell_refinement XSCANS
_computing_data_collection 'XSCANS (Siemens, 1994)'
_computing_data_reduction XSCANS
_computing_molecular_graphics 'ORTEPII (Johnson, 1976)'
_computing_publication_material 'SHELXL93 CIFTAB'
_computing_structure_refinement 'SHELXL93 (Sheldrick, 1993)'
_computing_structure_solution 'SHELXS86 (Sheldrick, 1985)'
_diffrn_ambient_temperature 130(2)
_diffrn_measurement_device 'Siemens/Nicolet P3 4-circle diffractometer'
_diffrn_measurement_method '\w scan'
_diffrn_radiation_monochromator graphite
_diffrn_radiation_source 'fine-focus sealed tube'
_diffrn_radiation_type MoK\a
_diffrn_radiation_wavelength 0.71073
_diffrn_reflns_av_R_equivalents 0.0272
_diffrn_reflns_av_sigmaI/netI 0.0528
_diffrn_reflns_limit_h_max 2
_diffrn_reflns_limit_h_min -15
_diffrn_reflns_limit_k_max 8
_diffrn_reflns_limit_k_min 0
_diffrn_reflns_limit_l_max 19
_diffrn_reflns_limit_l_min -19
_diffrn_reflns_number 3216
_diffrn_reflns_theta_max 24.98
_diffrn_reflns_theta_min 2.08
_diffrn_standards_decay_% none
_diffrn_standards_interval_count 97
_diffrn_standards_number 3
_exptl_absorpt_coefficient_mu 0.218
_exptl_absorpt_correction_T_max 0.768
_exptl_absorpt_correction_T_min 0.736
_exptl_absorpt_correction_type '\y scan (XPREP; Siemens, 1990)'
_exptl_crystal_colour 'Light brown'
_exptl_crystal_density_diffrn 1.360
_exptl_crystal_description Needle
_exptl_crystal_F_000 664
_exptl_crystal_size_max 0.82
_exptl_crystal_size_mid 0.18
_exptl_crystal_size_min 0.08
_refine_diff_density_max 0.219
_refine_diff_density_min -0.330
_refine_ls_extinction_method none
_refine_ls_goodness_of_fit_all 1.044
_refine_ls_goodness_of_fit_obs 1.083
_refine_ls_hydrogen_treatment noref
_refine_ls_matrix_type full
_refine_ls_number_parameters 204
_refine_ls_number_reflns 2693
_refine_ls_number_restraints 0
_refine_ls_restrained_S_all 1.044
_refine_ls_restrained_S_obs 1.083
_refine_ls_R_factor_all 0.0731
_refine_ls_R_factor_obs 0.0454
_refine_ls_shift/esd_max -0.003
_refine_ls_shift/esd_mean 0.000
_refine_ls_structure_factor_coef Fsqd
_refine_ls_weighting_details 'w = 1/[\s^2^(Fo^2^)+(0.0426P)^2^+0.7882P] where P=(Fo^2^+2Fc^2^)/3'
_refine_ls_weighting_scheme calc
_refine_ls_wR_factor_all 0.1053
_refine_ls_wR_factor_obs 0.0925
_reflns_number_observed 1985
_reflns_number_total 2693
_reflns_observed_criterion >2sigma(I)
_cod_data_source_file kh1057.cif
_cod_data_source_block C455
_cod_depositor_comments
;
The following automatic conversions were performed:

'_geom_bond_publ_flag' value 'YES' changed to 'yes' according to
/home/saulius/struct/CIF-dictionaries/cif_core.dic dictionary named
'cif_core.dic' version 2.4.1 from 2010-06-29 (18
times).

'_geom_angle_publ_flag' value 'YES' changed to 'yes'
according to /home/saulius/struct/CIF-dictionaries/cif_core.dic
dictionary named 'cif_core.dic' version 2.4.1 from 2010-06-29 (28
times).

'_geom_torsion_publ_flag' value 'YES' changed to 'yes'
according to /home/saulius/struct/CIF-dictionaries/cif_core.dic
dictionary named 'cif_core.dic' version 2.4.1 from 2010-06-29 (16
times).

'_geom_torsion_publ_flag' value 'NO' changed to 'no'
according to /home/saulius/struct/CIF-dictionaries/cif_core.dic
dictionary named 'cif_core.dic' version 2.4.1 from 2010-06-29 (27
times).

Automatic conversion script
Id: cif_fix_values 1715 2011-07-08 13:25:40Z adriana 

The following automatic conversions were performed:

'_refine_ls_weighting_scheme' value 'calc w =
1/[\s^2^(Fo^2^)+(0.0426P)^2^+0.7882P] where P=(Fo^2^+2Fc^2^)/3' was
changed to 'calc'. New tag '_refine_ls_weighting_details' was
created. The value of the new tag was set to 'w =
1/[\s^2^(Fo^2^)+(0.0426P)^2^+0.7882P] where P=(Fo^2^+2Fc^2^)/3'.

Automatic conversion script
Id: cif_fix_values 3143 2015-03-26 13:38:13Z robertas 
;
_cod_original_sg_symbol_H-M 'P 21/n'
_cod_database_code 2004517

loop_
_symmetry_equiv_pos_as_xyz
'x, y, z'
'-x+1/2, y+1/2, -z+1/2'
'-x, -y, -z'
'x-1/2, -y-1/2, z-1/2'

loop_
_atom_site_aniso_label
_atom_site_aniso_U_11
_atom_site_aniso_U_22
_atom_site_aniso_U_33
_atom_site_aniso_U_12
_atom_site_aniso_U_13
_atom_site_aniso_U_23
S1 0.0177(3) 0.0248(4) 0.0124(3) 0.0004(3) 0.0012(2) -0.0001(3)
O1 0.0185(9) 0.0376(12) 0.0162(9) -0.0030(9) 0.0044(7) -0.0006(8)
O2 0.0266(11) 0.0270(11) 0.0177(9) 0.0027(9) 0.0014(8) 0.0044(8)
N1 0.0181(13) 0.0334(15) 0.0202(12) 0.0048(11) -0.0057(10) -0.0081(10)
C1 0.0195(13) 0.0166(14) 0.0175(13) 0.0037(11) 0.0020(10) -0.0019(11)
C2 0.0229(14) 0.0228(15) 0.0167(12) -0.0002(12) 0.0047(10) -0.0004(12)
C3 0.0172(13) 0.0261(15) 0.0225(13) -0.0022(12) 0.0041(10) -0.0001(12)
C4 0.0241(14) 0.027(2) 0.0216(13) 0.0016(13) -0.0014(11) -0.0049(12)
C5 0.038(2) 0.027(2) 0.0161(13) 0.0039(14) 0.0048(12) 0.0014(12)
C6 0.032(2) 0.026(2) 0.0247(15) 0.0027(13) 0.0158(13) 0.0020(13)
C7 0.0173(14) 0.0189(13) 0.029(2) 0.0010(11) 0.0068(11) -0.0016(12)
C8 0.0198(13) 0.0159(13) 0.0195(13) 0.0023(11) 0.0022(10) -0.0013(11)
C9 0.0175(13) 0.0152(13) 0.0202(13) 0.0045(11) 0.0052(11) 0.0001(11)
C10 0.028(2) 0.027(2) 0.0208(14) 0.0082(13) -0.0067(12) -0.0034(12)
C11 0.0186(13) 0.0201(14) 0.0168(12) -0.0031(11) 0.0028(10) -0.0008(11)
C12 0.0172(13) 0.0266(15) 0.0178(13) -0.0001(12) -0.0029(11) 0.0020(12)
C13 0.0143(13) 0.028(2) 0.0177(13) 0.0001(11) 0.0020(10) -0.0005(11)
C14 0.0166(12) 0.0158(13) 0.0136(12) -0.0025(11) 0.0030(10) -0.0005(11)
C15 0.0184(13) 0.0233(14) 0.0183(13) 0.0032(12) -0.0009(10) 0.0010(11)
C16 0.0168(13) 0.0213(14) 0.0243(13) 0.0014(12) 0.0065(11) -0.0005(12)
C17 0.0245(15) 0.031(2) 0.0179(14) -0.0019(12) 0.0059(11) -0.0004(12)
C18 0.0179(14) 0.028(2) 0.0257(15) 0.0044(12) -0.0008(11) -0.0063(13)

loop_
_atom_site_label
_atom_site_occupancy
_atom_site_fract_x
_atom_site_fract_y
_atom_site_fract_z
_atom_site_U_iso_or_equiv
_atom_site_thermal_displace_type
_atom_site_calc_flag
_atom_site_refinement_flags
_atom_site_type_symbol
S1 1 .16469(5) .02025(9) .06071(4) .0183(2) Uani d . S
O1 1 .27669(14) .0448(3) .06146(10) .0240(4) Uani d . O
O2 1 .09597(15) .1610(3) .02682(10) .0237(4) Uani d . O
N1 1 .1364(2) -0.1644(4) .01147(14) .0242(6) Uani d . N
H1N 1 .078(3) -0.179(5) .0006(19) .037(10) Uiso d . H
C1 1 .1484(2) -0.4192(3) -0.13121(15) .0178(6) Uani d . C
C2 1 .0547(2) -0.4894(4) -0.11407(15) .0206(6) Uani d . C
H2 1 .0351(2) -0.5149(4) -.06109(15) .025 Uiso calc R H
C3 1 -.0152(2) -0.5227(4) -0.18816(15) .0218(6) Uani d . C
H3A 1 -.0799(2) -0.4463(4) -0.18846(15) .026 Uiso calc R H
H3B 1 -.0356(2) -0.6540(4) -0.19304(15) .026 Uiso calc R H
C4 1 .0333(2) -0.4670(4) -0.3367(2) .0243(6) Uani d . C
H4 1 -.0330(2) -0.5072(4) -0.3601(2) .029 Uiso calc R H
C5 1 .1127(2) -0.4071(4) -0.3850(2) .0270(7) Uani d . C
H5 1 .1008(2) -0.4082(4) -0.4419(2) .032 Uiso calc R H
C6 1 .2085(2) -0.3462(4) -0.3506(2) .0269(7) Uani d . C
H6 1 .2617(2) -0.3063(4) -0.3843(2) .032 Uiso calc R H
C7 1 .2282(2) -0.3426(4) -0.2677(2) .0214(6) Uani d . C
H7 1 .2938(2) -0.2988(4) -0.2444(2) .026 Uiso calc R H
C8 1 .0533(2) -0.4665(4) -0.25422(15) .0184(6) Uani d . C
C9 1 .1500(2) -0.4041(3) -0.21945(15) .0175(6) Uani d . C
C10 1 .2065(2) -0.3251(4) .0112(2) .0257(7) Uani d . C
H10A 1 .1697(2) -0.4336(4) .0321(2) .031 Uiso calc R H
H10B 1 .2703(2) -0.3015(4) .0471(2) .031 Uiso calc R H
C11 1 .0820(2) -.0526(4) .32097(15) .0184(6) Uani d . C
C12 1 .1821(2) -.0986(4) .29725(15) .0207(6) Uani d . C
H12 1 .2336(2) -0.1451(4) .33601(15) .025 Uiso calc R H
C13 1 .2081(2) -.0776(4) .21806(15) .0201(6) Uani d . C
H13 1 .2765(2) -0.1099(4) .20258(15) .024 Uiso calc R H
C14 1 .1327(2) -.0087(3) .16171(14) .0153(5) Uani d . C
C15 1 .0323(2) .0365(4) .18421(15) .0201(6) Uani d . C
H15 1 -.0193(2) .0821(4) .14540(15) .024 Uiso calc R H
C16 1 .0081(2) .0148(4) .2631(2) .0206(6) Uani d . C
H16 1 -.0605(2) .0466(4) .2783(2) .025 Uiso calc R H
C17 1 .0547(2) -.0717(4) .40725(15) .0242(6) Uani d . C
H17A 1 -.0099(8) -0.145(2) .4097(2) .036 Uiso calc R H
H17B 1 .0435(13) .0507(4) .4300(3) .036 Uiso calc R H
H17C 1 .1128(6) -0.133(2) .4382(3) .036 Uiso calc R H
C18 1 .2393(2) -0.3661(4) -.0738(2) .0240(6) Uani d . C
H18A 1 .2741(2) -0.2558(4) -.0949(2) .029 Uiso calc R H
H18B 1 .2917(2) -0.4675(4) -.0711(2) .029 Uiso calc R H

loop_
_atom_type_symbol
_atom_type_description
_atom_type_scat_dispersion_real
_atom_type_scat_dispersion_imag
_atom_type_scat_source
C C 0.0033 0.0016 'International Tables Vol C Tables 4.2.6.8 and 6.1.1.4'
H H 0.0000 0.0000 'International Tables Vol C Tables 4.2.6.8 and 6.1.1.4'
N N 0.0061 0.0033 'International Tables Vol C Tables 4.2.6.8 and 6.1.1.4'
O O 0.0106 0.0060 'International Tables Vol C Tables 4.2.6.8 and 6.1.1.4'
S S 0.1246 0.1234 'International Tables Vol C Tables 4.2.6.8 and 6.1.1.4'

loop_
_geom_angle_atom_site_label_1
_geom_angle_atom_site_label_2
_geom_angle_atom_site_label_3
_geom_angle
_geom_angle_publ_flag
O1 S1 O2 119.49(12) yes
O1 S1 N1 107.40(13) yes
O2 S1 N1 106.52(12) yes
O1 S1 C14 107.11(11) yes
O2 S1 C14 106.77(11) yes
N1 S1 C14 109.30(13) yes
C10 N1 S1 123.5(2) yes
C2 C1 C9 108.0(2) yes
C2 C1 C18 128.2(2) yes
C9 C1 C18 123.8(2) yes
C1 C2 C3 111.9(2) yes
C2 C3 C8 102.7(2) yes
C8 C4 C5 118.6(3) yes
C6 C5 C4 120.5(2) yes
C5 C6 C7 121.1(3) yes
C6 C7 C9 118.6(3) yes
C4 C8 C9 120.9(2) yes
C4 C8 C3 130.6(2) yes
C9 C8 C3 108.5(2) yes
C7 C9 C8 120.3(2) yes
C7 C9 C1 131.0(2) yes
C8 C9 C1 108.7(2) yes
N1 C10 C18 111.0(2) yes
C16 C11 C12 118.3(2) no
C16 C11 C17 120.5(2) yes
C12 C11 C17 121.2(2) yes
C13 C12 C11 121.2(2) no
C12 C13 C14 119.2(2) no
C15 C14 C13 120.4(2) no
C15 C14 S1 119.9(2) yes
C13 C14 S1 119.7(2) yes
C16 C15 C14 119.6(2) no
C15 C16 C11 121.4(2) no
C1 C18 C10 113.3(2) yes

loop_
_geom_bond_atom_site_label_1
_geom_bond_atom_site_label_2
_geom_bond_distance
_geom_bond_publ_flag
S1 O1 1.431(2) yes
S1 O2 1.435(2) yes
S1 N1 1.600(3) yes
S1 C14 1.768(3) yes
N1 C10 1.467(4) yes
C1 C2 1.340(4) yes
C1 C9 1.475(3) yes
C1 C18 1.500(4) yes
C2 C3 1.493(4) yes
C3 C8 1.501(3) yes
C4 C8 1.380(4) yes
C4 C5 1.398(4) yes
C5 C6 1.381(4) yes
C6 C7 1.388(4) yes
C7 C9 1.389(4) yes
C8 C9 1.398(4) yes
C10 C18 1.530(4) yes
C11 C16 1.390(4) no
C11 C12 1.394(4) no
C11 C17 1.506(3) yes
C12 C13 1.388(3) no
C13 C14 1.389(3) no
C14 C15 1.389(3) no
C15 C16 1.377(4) no

loop_
_geom_torsion_atom_site_label_1
_geom_torsion_atom_site_label_2
_geom_torsion_atom_site_label_3
_geom_torsion_atom_site_label_4
_geom_torsion
_geom_torsion_publ_flag
O1 S1 N1 C10 33.0(3) yes
O2 S1 N1 C10 162.1(2) yes
C14 S1 N1 C10 -82.9(2) yes
C9 C1 C2 C3 -1.5(3) yes
C18 C1 C2 C3 179.6(3) no
C1 C2 C3 C8 1.8(3) no
C8 C4 C5 C6 -0.9(4) no
C4 C5 C6 C7 -0.2(4) no
C5 C6 C7 C9 1.0(4) no
C5 C4 C8 C9 1.2(4) no
C5 C4 C8 C3 -179.7(3) no
C2 C3 C8 C4 179.5(3) no
C2 C3 C8 C9 -1.4(3) no
C6 C7 C9 C8 -0.7(4) no
C6 C7 C9 C1 179.0(3) no
C4 C8 C9 C7 -0.4(4) no
C3 C8 C9 C7 -179.7(2) no
C4 C8 C9 C1 179.9(2) no
C3 C8 C9 C1 0.6(3) no
C2 C1 C9 C7 -179.1(3) no
C18 C1 C9 C7 -0.2(4) no
C2 C1 C9 C8 0.5(3) no
C18 C1 C9 C8 179.5(2) no
S1 N1 C10 C18 -118.7(2) yes
C16 C11 C12 C13 0.1(4) no
C17 C11 C12 C13 -178.7(2) no
C11 C12 C13 C14 0.3(4) no
C12 C13 C14 C15 -0.8(4) no
C12 C13 C14 S1 179.6(2) no
O1 S1 C14 C15 154.5(2) yes
O2 S1 C14 C15 25.4(2) yes
N1 S1 C14 C15 -89.4(2) yes
O1 S1 C14 C13 -25.9(2) yes
O2 S1 C14 C13 -155.0(2) yes
N1 S1 C14 C13 90.2(2) yes
C13 C14 C15 C16 0.8(4) yes
S1 C14 C15 C16 -179.6(2) no
C14 C15 C16 C11 -0.4(4) no
C12 C11 C16 C15 -0.1(4) no
C17 C11 C16 C15 178.7(2) yes
C2 C1 C18 C10 -23.0(4) yes
C9 C1 C18 C10 158.3(2) yes
N1 C10 C18 C1 -63.9(3) yes

loop_
_cod_related_entry_id
_cod_related_entry_database
_cod_related_entry_code
1 ChemSpider 10278069
